data_4509640
loop_
_publ_author_name
'Soegiarto, Airon C.'
'Ward, Michael D.'

_publ_section_title
;
 Directed Organization of Dye Aggregates in Hydrogen-Bonded Host
 Frameworks
;
_journal_issue 8
_journal_name_full 'Crystal Growth &amp; Design'
_journal_page_first 3803
_journal_paper_doi 10.1021/cg900578u
_journal_volume 9
_journal_year 2009
_chemical_formula_moiety 'C19 H31 N4 O5 S1'
_chemical_formula_sum 'C19 H31 N4 O5 S'
_chemical_formula_weight 427.55
_chemical_name_common 06174
_chemical_name_systematic
; 
 ? 
;
_space_group_IT_number 14
_symmetry_cell_setting monoclinic
_symmetry_space_group_name_Hall '-P 2yn'
_symmetry_space_group_name_H-M 'P 1 21/n 1'
_atom_sites_solution_hydrogens geom
_atom_sites_solution_primary direct
_atom_sites_solution_secondary difmap
_audit_creation_method SHELXL-97
_cell_angle_alpha 90.00
_cell_angle_beta 93.618(2)
_cell_angle_gamma 90.00
_cell_formula_units_Z 4
_cell_length_a 7.6955(12)
_cell_length_b 28.666(5)
_cell_length_c 10.1866(16)
_cell_measurement_reflns_used 2996
_cell_measurement_temperature 173(2)
_cell_measurement_theta_max 25.06
_cell_measurement_theta_min 2.46
_cell_volume 2242.7(6)
_computing_cell_refinement 'SAINT, Bruker'
_computing_data_collection 'SMART. Bruker'
_computing_data_reduction 'SAINT, Bruker'
_computing_molecular_graphics 'SHELXTL, Bruker'
_computing_publication_material 'Bruker SHELXTL'
_computing_structure_refinement 'SHELXL-97 (Sheldrick, 1997)'
_computing_structure_solution 'SHELXS-97 (Sheldrick, 1990)'
_diffrn_ambient_temperature 173(2)
_diffrn_measured_fraction_theta_full 0.999
_diffrn_measured_fraction_theta_max 0.999
_diffrn_measurement_device_type 'Siemens SMART Platform CCD'
_diffrn_measurement_method 'area detector, omega scans per phi'
_diffrn_radiation_monochromator graphite
_diffrn_radiation_source 'normal-focus sealed tube'
_diffrn_radiation_type MoK\a
_diffrn_radiation_wavelength 0.71073
_diffrn_reflns_av_R_equivalents 0.0293
_diffrn_reflns_av_sigmaI/netI 0.0229
_diffrn_reflns_limit_h_max 9
_diffrn_reflns_limit_h_min -9
_diffrn_reflns_limit_k_max 34
_diffrn_reflns_limit_k_min -34
_diffrn_reflns_limit_l_max 12
_diffrn_reflns_limit_l_min -12
_diffrn_reflns_number 17403
_diffrn_reflns_theta_full 25.06
_diffrn_reflns_theta_max 25.06
_diffrn_reflns_theta_min 1.42
_exptl_absorpt_coefficient_mu 0.180
_exptl_absorpt_correction_T_max 1.000000
_exptl_absorpt_correction_T_min 0.879511
_exptl_absorpt_correction_type multi-scan
_exptl_absorpt_process_details 'SADABS, R. Blessing, 1995'
_exptl_crystal_colour yellow
_exptl_crystal_density_diffrn 1.266
_exptl_crystal_density_method 'not measured'
_exptl_crystal_description plate
_exptl_crystal_F_000 916
_exptl_crystal_size_max 0.5
_exptl_crystal_size_mid 0.4
_exptl_crystal_size_min 0.4
_refine_diff_density_max 0.217
_refine_diff_density_min -0.331
_refine_diff_density_rms 0.037
_refine_ls_extinction_method none
_refine_ls_goodness_of_fit_ref 1.034
_refine_ls_hydrogen_treatment riding
_refine_ls_matrix_type full
_refine_ls_number_parameters 262
_refine_ls_number_reflns 3969
_refine_ls_number_restraints 0
_refine_ls_restrained_S_all 1.034
_refine_ls_R_factor_all 0.0447
_refine_ls_R_factor_gt 0.0337
_refine_ls_shift/su_max 0.000
_refine_ls_shift/su_mean 0.000
_refine_ls_structure_factor_coef Fsqd
_refine_ls_weighting_details 'calc w=1/[\s^2^(Fo^2^)+(0.0455P)^2^+0.5741P] where P=(Fo^2^+2Fc^2^)/3'
_refine_ls_weighting_scheme calc
_refine_ls_wR_factor_gt 0.0854
_refine_ls_wR_factor_ref 0.0908
_reflns_number_gt 3288
_reflns_number_total 3969
_reflns_threshold_expression >2sigma(I)
_cod_data_source_file cg900578usup13.cif
_cod_data_source_block Ward_Soegiarto_compound_8
_cod_original_sg_symbol_H-M P2(1)/n
_cod_original_formula_sum 'C19 H31 N4 O5 S1'
_cod_database_code 4509640

loop_
_symmetry_equiv_pos_as_xyz
'x, y, z'
'-x+1/2, y+1/2, -z+1/2'
'-x, -y, -z'
'x-1/2, -y-1/2, z-1/2'

loop_
_atom_site_label
_atom_site_type_symbol
_atom_site_fract_x
_atom_site_fract_y
_atom_site_fract_z
_atom_site_U_iso_or_equiv
_atom_site_adp_type
_atom_site_occupancy
_atom_site_symmetry_multiplicity
_atom_site_calc_flag
_atom_site_refinement_flags
C1 C -0.01364(19) 0.27532(5) 1.06986(15) 0.0326(4) Uani 1 1 d .
N1 N -0.16598(17) 0.26373(5) 1.01092(14) 0.0408(3) Uani 1 1 d .
H1A H -0.2631 0.2738 1.0424 0.049 Uiso 1 1 calc R
H1B H -0.1700 0.2460 0.9403 0.049 Uiso 1 1 calc R
N2 N 0.13242(17) 0.26035(5) 1.02155(13) 0.0392(3) Uani 1 1 d .
H2C H 0.2338 0.2682 1.0601 0.047 Uiso 1 1 calc R
H2D H 0.1279 0.2426 0.9509 0.047 Uiso 1 1 calc R
N3 N -0.00693(17) 0.30191(5) 1.17575(14) 0.0411(3) Uani 1 1 d .
H3C H -0.1038 0.3120 1.2075 0.049 Uiso 1 1 calc R
H3D H 0.0944 0.3095 1.2147 0.049 Uiso 1 1 calc R
C2 C -0.0173(2) 0.12212(5) 0.73118(15) 0.0332(4) Uani 1 1 d .
H2A H -0.1368 0.1130 0.6998 0.040 Uiso 1 1 calc R
H2B H 0.0637 0.1089 0.6692 0.040 Uiso 1 1 calc R
C3 C 0.0237(2) 0.10074(5) 0.86620(16) 0.0363(4) Uani 1 1 d .
H3A H 0.1492 0.1047 0.8912 0.044 Uiso 1 1 calc R
H3B H -0.0427 0.1174 0.9319 0.044 Uiso 1 1 calc R
C4 C -0.0221(2) 0.04929(6) 0.86804(16) 0.0388(4) Uani 1 1 d .
H4A H 0.0370 0.0333 0.7971 0.047 Uiso 1 1 calc R
H4B H -0.1492 0.0458 0.8489 0.047 Uiso 1 1 calc R
C5 C 0.0288(2) 0.02536(6) 0.99818(17) 0.0414(4) Uani 1 1 d .
H5A H -0.0238 0.0426 1.0700 0.050 Uiso 1 1 calc R
H5B H 0.1569 0.0268 1.0144 0.050 Uiso 1 1 calc R
S1 S -0.00171(5) 0.183675(13) 0.72749(4) 0.03117(12) Uani 1 1 d .
O1 O 0.16276(13) 0.19657(4) 0.79709(11) 0.0370(3) Uani 1 1 d .
O2 O -0.15137(14) 0.20133(4) 0.79392(11) 0.0388(3) Uani 1 1 d .
O3 O -0.00913(15) 0.19714(4) 0.58935(11) 0.0417(3) Uani 1 1 d .
C6 C 0.4645(2) 0.06972(6) 0.7249(2) 0.0493(5) Uani 1 1 d .
C7 C 0.3935(2) 0.07516(6) 0.59308(19) 0.0470(4) Uani 1 1 d .
H7A H 0.4043 0.1046 0.5515 0.056 Uiso 1 1 calc R
C8 C 0.3113(2) 0.04024(6) 0.52442(17) 0.0397(4) Uani 1 1 d .
C9 C 0.2918(2) -0.00411(6) 0.58870(16) 0.0368(4) Uani 1 1 d .
C10 C 0.3611(2) -0.00993(6) 0.71755(17) 0.0388(4) Uani 1 1 d .
C11 C 0.3569(2) -0.05121(6) 0.78571(17) 0.0402(4) Uani 1 1 d .
H11A H 0.4080 -0.0531 0.8729 0.048 Uiso 1 1 calc R
C12 C 0.2766(2) -0.09087(6) 0.72589(16) 0.0370(4) Uani 1 1 d .
C13 C 0.2027(2) -0.08532(6) 0.59561(16) 0.0391(4) Uani 1 1 d .
H13A H 0.1456 -0.1110 0.5527 0.047 Uiso 1 1 calc R
C14 C 0.2119(2) -0.04370(6) 0.53055(17) 0.0387(4) Uani 1 1 d .
H14A H 0.1624 -0.0415 0.4429 0.046 Uiso 1 1 calc R
C15 C 0.2442(2) 0.04657(7) 0.38461(18) 0.0489(5) Uani 1 1 d .
H15A H 0.2685 0.0784 0.3562 0.073 Uiso 1 1 calc R
H15B H 0.1182 0.0411 0.3773 0.073 Uiso 1 1 calc R
H15C H 0.3018 0.0243 0.3286 0.073 Uiso 1 1 calc R
C16 C 0.1805(2) -0.17295(6) 0.72926(18) 0.0463(4) Uani 1 1 d .
H16A H 0.2316 -0.2018 0.7688 0.056 Uiso 1 1 calc R
H16B H 0.2000 -0.1734 0.6341 0.056 Uiso 1 1 calc R
C17 C -0.0122(3) -0.17255(7) 0.7467(2) 0.0598(5) Uani 1 1 d .
H17A H -0.0657 -0.2003 0.7051 0.090 Uiso 1 1 calc R
H17B H -0.0640 -0.1445 0.7057 0.090 Uiso 1 1 calc R
H17C H -0.0323 -0.1726 0.8408 0.090 Uiso 1 1 calc R
C18 C 0.3567(2) -0.14010(7) 0.91948(18) 0.0472(4) Uani 1 1 d .
H18A H 0.2934 -0.1645 0.9662 0.057 Uiso 1 1 calc R
H18B H 0.3526 -0.1109 0.9713 0.057 Uiso 1 1 calc R
C19 C 0.5445(3) -0.15492(9) 0.9115(2) 0.0716(6) Uani 1 1 d .
H19A H 0.5972 -0.1599 1.0005 0.107 Uiso 1 1 calc R
H19B H 0.6086 -0.1305 0.8679 0.107 Uiso 1 1 calc R
H19C H 0.5491 -0.1839 0.8611 0.107 Uiso 1 1 calc R
N4 N 0.26930(18) -0.13247(5) 0.78995(14) 0.0417(3) Uani 1 1 d .
O4 O 0.44487(16) 0.02661(4) 0.78425(13) 0.0485(3) Uani 1 1 d .
O5 O 0.5432(2) 0.09882(5) 0.79174(16) 0.0675(4) Uani 1 1 d .

loop_
_atom_site_aniso_label
_atom_site_aniso_U_11
_atom_site_aniso_U_22
_atom_site_aniso_U_33
_atom_site_aniso_U_23
_atom_site_aniso_U_13
_atom_site_aniso_U_12
C1 0.0326(8) 0.0290(8) 0.0363(9) 0.0030(7) 0.0020(7) -0.0012(6)
N1 0.0310(7) 0.0479(9) 0.0432(8) -0.0119(7) -0.0002(6) 0.0013(6)
N2 0.0301(7) 0.0478(8) 0.0399(8) -0.0085(6) 0.0026(6) -0.0043(6)
N3 0.0313(7) 0.0461(8) 0.0454(8) -0.0132(7) -0.0008(6) 0.0004(6)
C2 0.0343(8) 0.0316(8) 0.0333(8) -0.0014(7) 0.0006(6) 0.0016(6)
C3 0.0394(9) 0.0347(9) 0.0344(9) 0.0017(7) 0.0006(7) 0.0016(7)
C4 0.0408(9) 0.0353(9) 0.0401(9) 0.0035(7) 0.0015(7) 0.0029(7)
C5 0.0449(10) 0.0376(9) 0.0414(10) 0.0059(8) 0.0005(8) 0.0023(8)
S1 0.0288(2) 0.0318(2) 0.0326(2) 0.00114(16) -0.00081(15) -0.00069(15)
O1 0.0296(6) 0.0427(7) 0.0382(6) -0.0014(5) -0.0022(5) -0.0042(5)
O2 0.0306(6) 0.0388(6) 0.0467(7) -0.0073(5) 0.0006(5) 0.0032(5)
O3 0.0437(7) 0.0464(7) 0.0343(6) 0.0086(5) -0.0032(5) -0.0047(5)
C6 0.0422(10) 0.0363(10) 0.0693(13) -0.0079(9) 0.0029(9) 0.0021(8)
C7 0.0411(10) 0.0358(10) 0.0650(12) -0.0012(9) 0.0116(9) 0.0038(8)
C8 0.0306(8) 0.0386(9) 0.0511(10) -0.0019(8) 0.0128(7) 0.0063(7)
C9 0.0293(8) 0.0371(9) 0.0447(10) -0.0022(7) 0.0084(7) 0.0045(7)
C10 0.0296(8) 0.0375(9) 0.0493(10) -0.0092(8) 0.0032(7) 0.0012(7)
C11 0.0347(9) 0.0440(10) 0.0415(10) -0.0034(8) -0.0009(7) 0.0024(7)
C12 0.0308(8) 0.0390(9) 0.0417(9) -0.0028(7) 0.0054(7) 0.0024(7)
C13 0.0374(9) 0.0397(9) 0.0403(10) -0.0043(7) 0.0035(7) -0.0030(7)
C14 0.0355(9) 0.0424(10) 0.0386(9) -0.0014(8) 0.0054(7) 0.0008(7)
C15 0.0465(10) 0.0457(10) 0.0556(11) 0.0067(9) 0.0123(9) 0.0034(8)
C16 0.0619(12) 0.0354(9) 0.0410(10) -0.0009(8) -0.0013(8) 0.0007(8)
C17 0.0580(13) 0.0531(12) 0.0668(14) 0.0104(10) -0.0088(10) -0.0157(10)
C18 0.0513(11) 0.0482(11) 0.0416(10) 0.0032(8) -0.0024(8) -0.0023(8)
C19 0.0569(13) 0.0849(17) 0.0710(15) 0.0073(12) -0.0128(11) 0.0127(12)
N4 0.0431(8) 0.0397(8) 0.0414(8) 0.0003(6) -0.0034(6) -0.0017(6)
O4 0.0479(7) 0.0389(7) 0.0578(8) -0.0075(6) -0.0041(6) -0.0028(6)
O5 0.0728(10) 0.0431(8) 0.0844(11) -0.0116(7) -0.0130(8) -0.0081(7)

loop_
_atom_type_symbol
_atom_type_description
_atom_type_scat_dispersion_real
_atom_type_scat_dispersion_imag
_atom_type_scat_source
C C 0.0033 0.0016 'International Tables Vol C Tables 4.2.6.8 and 6.1.1.4'
H H 0.0000 0.0000 'International Tables Vol C Tables 4.2.6.8 and 6.1.1.4'
N N 0.0061 0.0033 'International Tables Vol C Tables 4.2.6.8 and 6.1.1.4'
O O 0.0106 0.0060 'International Tables Vol C Tables 4.2.6.8 and 6.1.1.4'
S S 0.1246 0.1234 'International Tables Vol C Tables 4.2.6.8 and 6.1.1.4'

loop_
_geom_angle_atom_site_label_1
_geom_angle_atom_site_label_2
_geom_angle_atom_site_label_3
_geom_angle
_geom_angle_site_symmetry_1
_geom_angle_site_symmetry_3
N3 C1 N1 120.21(14) . .
N3 C1 N2 119.99(14) . .
N1 C1 N2 119.79(14) . .
C1 N1 H1A 120.0 . .
C1 N1 H1B 120.0 . .
H1A N1 H1B 120.0 . .
C1 N2 H2C 120.0 . .
C1 N2 H2D 120.0 . .
H2C N2 H2D 120.0 . .
C1 N3 H3C 120.0 . .
C1 N3 H3D 120.0 . .
H3C N3 H3D 120.0 . .
C3 C2 S1 114.25(11) . .
C3 C2 H2A 108.7 . .
S1 C2 H2A 108.7 . .
C3 C2 H2B 108.7 . .
S1 C2 H2B 108.7 . .
H2A C2 H2B 107.6 . .
C4 C3 C2 111.59(13) . .
C4 C3 H3A 109.3 . .
C2 C3 H3A 109.3 . .
C4 C3 H3B 109.3 . .
C2 C3 H3B 109.3 . .
H3A C3 H3B 108.0 . .
C3 C4 C5 113.69(14) . .
C3 C4 H4A 108.8 . .
C5 C4 H4A 108.8 . .
C3 C4 H4B 108.8 . .
C5 C4 H4B 108.8 . .
H4A C4 H4B 107.7 . .
C4 C5 C5 113.12(18) . 3_557
C4 C5 H5A 109.0 . .
C5 C5 H5A 109.0 3_557 .
C4 C5 H5B 109.0 . .
C5 C5 H5B 109.0 3_557 .
H5A C5 H5B 107.8 . .
O3 S1 O1 112.48(7) . .
O3 S1 O2 111.80(7) . .
O1 S1 O2 111.83(7) . .
O3 S1 C2 106.63(7) . .
O1 S1 C2 107.47(7) . .
O2 S1 C2 106.19(7) . .
O5 C6 O4 115.61(18) . .
O5 C6 C7 126.93(19) . .
O4 C6 C7 117.46(16) . .
C8 C7 C6 122.97(17) . .
C8 C7 H7A 118.5 . .
C6 C7 H7A 118.5 . .
C7 C8 C9 118.39(17) . .
C7 C8 C15 121.60(16) . .
C9 C8 C15 120.00(15) . .
C10 C9 C14 115.56(15) . .
C10 C9 C8 119.21(15) . .
C14 C9 C8 125.20(16) . .
C11 C10 O4 115.36(16) . .
C11 C10 C9 123.99(15) . .
O4 C10 C9 120.63(15) . .
C10 C11 C12 119.89(16) . .
C10 C11 H11A 120.1 . .
C12 C11 H11A 120.1 . .
N4 C12 C11 121.86(15) . .
N4 C12 C13 121.30(15) . .
C11 C12 C13 116.84(15) . .
C14 C13 C12 121.36(16) . .
C14 C13 H13A 119.3 . .
C12 C13 H13A 119.3 . .
C13 C14 C9 122.34(16) . .
C13 C14 H14A 118.8 . .
C9 C14 H14A 118.8 . .
C8 C15 H15A 109.5 . .
C8 C15 H15B 109.5 . .
H15A C15 H15B 109.5 . .
C8 C15 H15C 109.5 . .
H15A C15 H15C 109.5 . .
H15B C15 H15C 109.5 . .
N4 C16 C17 112.41(16) . .
N4 C16 H16A 109.1 . .
C17 C16 H16A 109.1 . .
N4 C16 H16B 109.1 . .
C17 C16 H16B 109.1 . .
H16A C16 H16B 107.9 . .
C16 C17 H17A 109.5 . .
C16 C17 H17B 109.5 . .
H17A C17 H17B 109.5 . .
C16 C17 H17C 109.5 . .
H17A C17 H17C 109.5 . .
H17B C17 H17C 109.5 . .
N4 C18 C19 112.39(16) . .
N4 C18 H18A 109.1 . .
C19 C18 H18A 109.1 . .
N4 C18 H18B 109.1 . .
C19 C18 H18B 109.1 . .
H18A C18 H18B 107.9 . .
C18 C19 H19A 109.5 . .
C18 C19 H19B 109.5 . .
H19A C19 H19B 109.5 . .
C18 C19 H19C 109.5 . .
H19A C19 H19C 109.5 . .
H19B C19 H19C 109.5 . .
C12 N4 C18 122.25(14) . .
C12 N4 C16 121.61(14) . .
C18 N4 C16 116.06(14) . .
C6 O4 C10 121.32(15) . .

loop_
_geom_bond_atom_site_label_1
_geom_bond_atom_site_label_2
_geom_bond_distance
_geom_bond_site_symmetry_2
C1 N3 1.319(2) .
C1 N1 1.325(2) .
C1 N2 1.327(2) .
N1 H1A 0.8800 .
N1 H1B 0.8800 .
N2 H2C 0.8800 .
N2 H2D 0.8800 .
N3 H3C 0.8800 .
N3 H3D 0.8800 .
C2 C3 1.520(2) .
C2 S1 1.7692(16) .
C2 H2A 0.9900 .
C2 H2B 0.9900 .
C3 C4 1.517(2) .
C3 H3A 0.9900 .
C3 H3B 0.9900 .
C4 C5 1.522(2) .
C4 H4A 0.9900 .
C4 H4B 0.9900 .
C5 C5 1.521(3) 3_557
C5 H5A 0.9900 .
C5 H5B 0.9900 .
S1 O3 1.4567(12) .
S1 O1 1.4588(11) .
S1 O2 1.4624(11) .
C6 O5 1.214(2) .
C6 O4 1.388(2) .
C6 C7 1.426(3) .
C7 C8 1.355(2) .
C7 H7A 0.9500 .
C8 C9 1.442(2) .
C8 C15 1.495(3) .
C9 C10 1.395(2) .
C9 C14 1.404(2) .
C10 C11 1.373(2) .
C10 O4 1.385(2) .
C11 C12 1.414(2) .
C11 H11A 0.9500 .
C12 N4 1.362(2) .
C12 C13 1.420(2) .
C13 C14 1.369(2) .
C13 H13A 0.9500 .
C14 H14A 0.9500 .
C15 H15A 0.9800 .
C15 H15B 0.9800 .
C15 H15C 0.9800 .
C16 N4 1.464(2) .
C16 C17 1.505(3) .
C16 H16A 0.9900 .
C16 H16B 0.9900 .
C17 H17A 0.9800 .
C17 H17B 0.9800 .
C17 H17C 0.9800 .
C18 N4 1.459(2) .
C18 C19 1.513(3) .
C18 H18A 0.9900 .
C18 H18B 0.9900 .
C19 H19A 0.9800 .
C19 H19B 0.9800 .
C19 H19C 0.9800 .

loop_
_geom_hbond_atom_site_label_D
_geom_hbond_atom_site_label_H
_geom_hbond_atom_site_label_A
_geom_hbond_distance_DH
_geom_hbond_distance_HA
_geom_hbond_distance_DA
_geom_hbond_angle_DHA
_geom_hbond_site_symmetry_A
N1 H1A O3 0.88 2.15 3.0227(18) 171.1 4_566
N1 H1B O2 0.88 1.98 2.8514(18) 172.0 .
N2 H2C O3 0.88 2.22 3.0547(18) 158.8 4_666
N2 H2D O1 0.88 2.08 2.9484(18) 169.4 .
N3 H3C O1 0.88 2.08 2.8962(18) 153.8 4_566
N3 H3D O2 0.88 2.09 2.9204(18) 156.6 4_666

loop_
_geom_torsion_atom_site_label_1
_geom_torsion_atom_site_label_2
_geom_torsion_atom_site_label_3
_geom_torsion_atom_site_label_4
_geom_torsion
_geom_torsion_site_symmetry_4
S1 C2 C3 C4 170.06(11) .
C2 C3 C4 C5 175.71(14) .
C3 C4 C5 C5 176.11(17) 3_557
C3 C2 S1 O3 168.55(11) .
C3 C2 S1 O1 47.73(13) .
C3 C2 S1 O2 -72.09(13) .
O5 C6 C7 C8 178.17(18) .
O4 C6 C7 C8 -0.9(3) .
C6 C7 C8 C9 1.3(2) .
C6 C7 C8 C15 -177.66(16) .
C7 C8 C9 C10 -1.4(2) .
C15 C8 C9 C10 177.57(14) .
C7 C8 C9 C14 -179.22(15) .
C15 C8 C9 C14 -0.2(2) .
C14 C9 C10 C11 1.1(2) .
C8 C9 C10 C11 -176.89(15) .
C14 C9 C10 O4 179.21(14) .
C8 C9 C10 O4 1.2(2) .
O4 C10 C11 C12 -179.12(14) .
C9 C10 C11 C12 -1.0(2) .
C10 C11 C12 N4 -179.89(15) .
C10 C11 C12 C13 -0.2(2) .
N4 C12 C13 C14 -179.16(15) .
C11 C12 C13 C14 1.2(2) .
C12 C13 C14 C9 -1.0(2) .
C10 C9 C14 C13 -0.1(2) .
C8 C9 C14 C13 177.76(15) .
C11 C12 N4 C18 -5.5(2) .
C13 C12 N4 C18 174.82(15) .
C11 C12 N4 C16 177.77(15) .
C13 C12 N4 C16 -1.9(2) .
C19 C18 N4 C12 -86.2(2) .
C19 C18 N4 C16 90.7(2) .
C17 C16 N4 C12 -84.3(2) .
C17 C16 N4 C18 98.86(18) .
O5 C6 O4 C10 -178.54(16) .
C7 C6 O4 C10 0.7(2) .
C11 C10 O4 C6 177.40(15) .
C9 C10 O4 C6 -0.8(2) .
